data_7107395
loop_
_publ_author_name
'Vincent Cesar'
'Jean-Christophe Tourneux'
'Nadia Vujkovic'
'Remy Brousses'
'Noel Lugan'
'Guy Lavigne'

_publ_section_title
;
 Interplay between an elusive 4-(isopropylamino)imidazol-2-ylidene and its
 isolable mesoionic tautomer, and associated reactivities
;
_journal_name_full 'Chem. Commun.'
_journal_page_first 2349
_journal_paper_doi 10.1039/c2cc17870b
_journal_volume 48
_journal_year 2012
_chemical_absolute_configuration ad
_chemical_compound_source 'synthesis as described'
_chemical_formula_moiety 'C24 H32 N3, C F3 O3 S'
_chemical_formula_sum 'C25 H32 F3 N3 O3 S'
_chemical_formula_weight 511.6
_chemical_name_systematic
;
?
;
_space_group_crystal_system orthorhombic
_space_group_IT_number 33
_space_group_name_H-M_alt 'P n a 21'
_symmetry_Int_Tables_number 33
_symmetry_space_group_name_Hall 'P 2c -2n'
_symmetry_space_group_name_H-M 'P n a 21'
_atom_sites_solution_hydrogens geom
_atom_sites_solution_primary direct
_atom_sites_solution_secondary difmap
_audit_creation_date 2010-08-03T14:01:05-00:00
_audit_creation_method 'WinGX routine CIF_UPDATE'
_cell_angle_alpha 90.0
_cell_angle_beta 90.0
_cell_angle_gamma 90.0
_cell_formula_units_Z 4
_cell_length_a 15.974(5)
_cell_length_b 13.378(5)
_cell_length_c 12.495(5)
_cell_measurement_reflns_used 9999
_cell_measurement_temperature 180(2)
_cell_measurement_theta_max 36.29
_cell_measurement_theta_min 2.57
_cell_measurement_wavelength 0.71073
_cell_volume 2670.2(17)
_computing_structure_refinement 'SHELXL-97 (Sheldrick, 2008)'
_diffrn_ambient_temperature 180(2)
_diffrn_measured_fraction_theta_full 0.998
_diffrn_measured_fraction_theta_max 0.998
_diffrn_measurement_device_type 'Bruker APEX II'
_diffrn_measurement_method 'phi and omega scans'
_diffrn_radiation_monochromator graphite
_diffrn_radiation_probe x-ray
_diffrn_radiation_type MoK\a
_diffrn_radiation_wavelength 0.71073
_diffrn_reflns_av_R_equivalents 0.025
_diffrn_reflns_av_unetI/netI 0.0126
_diffrn_reflns_limit_h_max 19
_diffrn_reflns_limit_h_min -19
_diffrn_reflns_limit_k_max 16
_diffrn_reflns_limit_k_min -16
_diffrn_reflns_limit_l_max 15
_diffrn_reflns_limit_l_min -15
_diffrn_reflns_number 58595
_diffrn_reflns_theta_full 26.37
_diffrn_reflns_theta_max 26.37
_diffrn_reflns_theta_min 2.57
_diffrn_standards_decay_% 0
_diffrn_standards_interval_count 0
_diffrn_standards_number 0
_exptl_absorpt_coefficient_mu 0.172
_exptl_absorpt_correction_T_max 1.000
_exptl_absorpt_correction_T_min 0.862
_exptl_absorpt_correction_type multi-scan
_exptl_absorpt_process_details
;
'SADABS, Sheldrick, Bruker, 2000'
;
_exptl_crystal_colour colourless
_exptl_crystal_density_diffrn 1.273
_exptl_crystal_density_method 'not measured'
_exptl_crystal_description block
_exptl_crystal_F_000 1080
_exptl_crystal_size_max 0.4
_exptl_crystal_size_mid 0.4
_exptl_crystal_size_min 0.2
_refine_diff_density_max 0.283
_refine_diff_density_min -0.321
_refine_diff_density_rms 0.056
_refine_ls_abs_structure_details 'Flack H D (1983), Acta Cryst. A39, 876-881'
_refine_ls_abs_structure_Flack 0.03(5)
_refine_ls_extinction_method none
_refine_ls_goodness_of_fit_ref 1.026
_refine_ls_hydrogen_treatment riding
_refine_ls_matrix_type full
_refine_ls_number_parameters 327
_refine_ls_number_reflns 5443
_refine_ls_number_restraints 1
_refine_ls_restrained_S_all 1.026
_refine_ls_R_factor_all 0.0348
_refine_ls_R_factor_gt 0.0323
_refine_ls_shift/su_max 0.002
_refine_ls_shift/su_mean 0
_refine_ls_structure_factor_coef Fsqd
_refine_ls_weighting_details 'calc w=1/[\s^2^(Fo^2^)+(0.0804P)^2^+0.2173P] where P=(Fo^2^+2Fc^2^)/3'
_refine_ls_weighting_scheme calc
_refine_ls_wR_factor_gt 0.0951
_refine_ls_wR_factor_ref 0.0999
_reflns_number_gt 5206
_reflns_number_total 5443
_reflns_threshold_expression >2\s(I)
_cod_data_source_file c2cc17870b.txt
_cod_data_source_block compound_3
_cod_database_code 7107395

loop_
_space_group_symop_operation_xyz
'x, y, z'
'-x, -y, z+1/2'
'-x+1/2, y+1/2, z+1/2'
'x+1/2, -y+1/2, z'

loop_
_atom_site_label
_atom_site_type_symbol
_atom_site_fract_x
_atom_site_fract_y
_atom_site_fract_z
_atom_site_U_iso_or_equiv
_atom_site_adp_type
_atom_site_occupancy
_atom_site_symmetry_multiplicity
_atom_site_calc_flag
_atom_site_refinement_flags
C1 C 0.91435(9) 0.83242(11) 0.26080(13) 0.0272(3) Uani 1 1 d .
H1 H 0.8888 0.8918 0.2398 0.033 Uiso 1 1 calc R
C2 C 0.98919(9) 0.69212(11) 0.25915(13) 0.0277(3) Uani 1 1 d .
H2 H 1.0234 0.6405 0.2351 0.033 Uiso 1 1 calc R
C3 C 0.95549(9) 0.70147(11) 0.35876(12) 0.0258(3) Uani 1 1 d .
C4 C 1.00566(9) 0.54950(12) 0.44194(13) 0.0313(3) Uani 1 1 d .
H4 H 1.0568 0.5578 0.3995 0.038 Uiso 1 1 calc R
C5 C 0.95027(12) 0.47218(13) 0.38663(18) 0.0437(4) Uani 1 1 d .
H5A H 0.9399 0.4927 0.3142 0.066 Uiso 1 1 calc R
H5B H 0.8981 0.4667 0.4243 0.066 Uiso 1 1 calc R
H5C H 0.978 0.4085 0.3867 0.066 Uiso 1 1 calc R
C6 C 1.03026(11) 0.51629(15) 0.55385(17) 0.0446(4) Uani 1 1 d .
H6A H 0.9807 0.5057 0.5958 0.067 Uiso 1 1 calc R
H6B H 1.064 0.5671 0.5868 0.067 Uiso 1 1 calc R
H6C H 1.0616 0.4552 0.5496 0.067 Uiso 1 1 calc R
C11 C 0.98327(9) 0.79166(10) 0.08911(11) 0.0245(3) Uani 1 1 d .
C12 C 1.06650(9) 0.81178(10) 0.06338(12) 0.0264(3) Uani 1 1 d .
C13 C 1.08651(9) 0.82223(13) -0.04436(14) 0.0329(3) Uani 1 1 d .
H13 H 1.1416 0.8359 -0.0636 0.039 Uiso 1 1 calc R
C14 C 1.02624(10) 0.81275(13) -0.12394(13) 0.0336(3) Uani 1 1 d .
C15 C 0.94334(10) 0.79597(12) -0.09427(13) 0.0307(3) Uani 1 1 d .
H15 H 0.9025 0.7926 -0.1471 0.037 Uiso 1 1 calc R
C16 C 0.92005(9) 0.78410(11) 0.01234(13) 0.0276(3) Uani 1 1 d .
C17 C 1.13373(9) 0.81930(11) 0.14714(15) 0.0329(3) Uani 1 1 d .
H17A H 1.1557 0.7539 0.1618 0.049 Uiso 1 1 calc R
H17B H 1.1105 0.847 0.2115 0.049 Uiso 1 1 calc R
H17C H 1.1779 0.8617 0.1216 0.049 Uiso 1 1 calc R
C18 C 1.05067(13) 0.8169(2) -0.24006(17) 0.0535(5) Uani 1 1 d .
H18A H 1.0913 0.7658 -0.2547 0.08 Uiso 1 1 calc R
H18B H 1.0743 0.8812 -0.2559 0.08 Uiso 1 1 calc R
H18C H 1.002 0.8063 -0.2837 0.08 Uiso 1 1 calc R
C19 C 0.83137(10) 0.75905(14) 0.04142(14) 0.0361(3) Uani 1 1 d .
H19A H 0.8026 0.7344 -0.0206 0.054 Uiso 1 1 calc R
H19B H 0.8037 0.818 0.0673 0.054 Uiso 1 1 calc R
H19C H 0.8311 0.7088 0.0962 0.054 Uiso 1 1 calc R
C21 C 0.86857(9) 0.83209(11) 0.45099(12) 0.0269(3) Uani 1 1 d .
C22 C 0.91629(10) 0.89175(11) 0.51767(13) 0.0302(3) Uani 1 1 d .
C23 C 0.87824(12) 0.92685(13) 0.61033(14) 0.0377(4) Uani 1 1 d .
H23 H 0.9087 0.9673 0.6567 0.045 Uiso 1 1 calc R
C24 C 0.79593(13) 0.90319(13) 0.63568(15) 0.0415(4) Uani 1 1 d .
C25 C 0.75084(11) 0.84461(14) 0.56559(17) 0.0409(4) Uani 1 1 d .
H25 H 0.6955 0.8294 0.5819 0.049 Uiso 1 1 calc R
C26 C 0.78511(10) 0.80759(13) 0.47157(14) 0.0335(3) Uani 1 1 d .
C27 C 1.00622(11) 0.91726(14) 0.49207(15) 0.0399(4) Uani 1 1 d .
H27A H 1.0083 0.9559 0.4274 0.06 Uiso 1 1 calc R
H27B H 1.0377 0.8568 0.4828 0.06 Uiso 1 1 calc R
H27C H 1.0298 0.9553 0.5498 0.06 Uiso 1 1 calc R
C28 C 0.75666(17) 0.94068(18) 0.73847(19) 0.0596(6) Uani 1 1 d .
H28A H 0.7271 0.887 0.7726 0.089 Uiso 1 1 calc R
H28B H 0.7183 0.9939 0.7225 0.089 Uiso 1 1 calc R
H28C H 0.7997 0.9649 0.7854 0.089 Uiso 1 1 calc R
C29 C 0.73458(12) 0.74462(19) 0.39572(19) 0.0507(5) Uani 1 1 d .
H29A H 0.7592 0.6794 0.3904 0.076 Uiso 1 1 calc R
H29B H 0.7339 0.7755 0.3264 0.076 Uiso 1 1 calc R
H29C H 0.6783 0.7388 0.422 0.076 Uiso 1 1 calc R
C100 C 0.69765(16) 1.08894(18) 0.2690(2) 0.0588(6) Uani 1 1 d .
N1 N 0.96258(8) 0.77478(10) 0.20019(10) 0.0259(3) Uani 1 1 d .
N2 N 0.90903(8) 0.78985(9) 0.35751(10) 0.0261(3) Uani 1 1 d .
N3 N 0.96400(9) 0.64744(10) 0.45032(11) 0.0294(3) Uani 1 1 d .
O1 O 0.67257(10) 0.92623(10) 0.16937(15) 0.0563(4) Uani 1 1 d .
O2 O 0.81032(8) 1.00233(10) 0.15775(15) 0.0492(3) Uani 1 1 d .
O3 O 0.69354(10) 1.07701(12) 0.06528(13) 0.0546(4) Uani 1 1 d .
F1 F 0.61670(11) 1.10571(16) 0.2753(2) 0.1192(10) Uani 1 1 d .
F2 F 0.73625(8) 1.17698(9) 0.26823(12) 0.0568(3) Uani 1 1 d .
F3 F 0.72060(19) 1.04288(17) 0.35792(14) 0.1210(10) Uani 1 1 d .
S1 S 0.72115(2) 1.01491(3) 0.15164(4) 0.03179(11) Uani 1 1 d .
H3 H 0.9180(16) 0.6507(19) 0.489(2) 0.05 Uiso 1 1 d .

loop_
_atom_site_aniso_label
_atom_site_aniso_U_11
_atom_site_aniso_U_22
_atom_site_aniso_U_33
_atom_site_aniso_U_23
_atom_site_aniso_U_13
_atom_site_aniso_U_12
C1 0.0298(6) 0.0256(7) 0.0261(7) 0.0001(6) 0.0012(6) 0.0048(5)
C2 0.0325(7) 0.0234(7) 0.0273(7) 0.0019(6) 0.0010(6) 0.0063(5)
C3 0.0280(6) 0.0208(6) 0.0285(7) -0.0015(5) 0.0000(6) 0.0033(5)
C4 0.0285(7) 0.0253(7) 0.0402(9) 0.0074(6) 0.0057(6) 0.0048(6)
C5 0.0475(10) 0.0290(8) 0.0546(11) -0.0038(8) 0.0093(8) 0.0005(7)
C6 0.0379(8) 0.0456(10) 0.0502(11) 0.0216(9) -0.0001(8) 0.0078(7)
C11 0.0276(7) 0.0225(6) 0.0234(7) 0.0019(5) 0.0009(5) 0.0011(5)
C12 0.0259(7) 0.0236(6) 0.0297(7) 0.0035(6) -0.0025(6) 0.0038(5)
C13 0.0251(7) 0.0386(8) 0.0349(8) 0.0093(7) 0.0030(6) -0.0008(6)
C14 0.0342(8) 0.0397(9) 0.0269(8) 0.0066(7) 0.0010(6) -0.0002(6)
C15 0.0301(7) 0.0332(8) 0.0288(8) 0.0021(6) -0.0032(6) 0.0002(6)
C16 0.0271(7) 0.0283(7) 0.0275(7) -0.0004(6) -0.0003(6) 0.0006(5)
C17 0.0284(7) 0.0333(7) 0.0370(8) 0.0032(7) -0.0053(7) 0.0035(5)
C18 0.0420(9) 0.0856(16) 0.0329(9) 0.0148(10) 0.0046(8) -0.0066(10)
C19 0.0254(7) 0.0465(9) 0.0363(8) -0.0071(7) 0.0033(6) -0.0040(6)
C21 0.0293(7) 0.0254(6) 0.0262(7) 0.0010(5) 0.0047(6) 0.0095(5)
C22 0.0349(8) 0.0239(6) 0.0319(7) 0.0000(6) 0.0043(6) 0.0043(6)
C23 0.0496(10) 0.0288(7) 0.0347(8) -0.0069(6) 0.0057(7) 0.0056(7)
C24 0.0524(10) 0.0347(8) 0.0375(9) 0.0002(7) 0.0180(8) 0.0162(7)
C25 0.0325(8) 0.0447(9) 0.0456(9) 0.0071(8) 0.0126(8) 0.0083(7)
C26 0.0297(7) 0.0360(8) 0.0349(9) 0.0052(7) 0.0004(6) 0.0041(6)
C27 0.0376(8) 0.0416(9) 0.0406(9) -0.0073(7) 0.0054(7) -0.0037(7)
C28 0.0727(14) 0.0534(12) 0.0527(13) -0.0099(10) 0.0300(11) 0.0123(11)
C29 0.0370(9) 0.0662(13) 0.0489(11) -0.0012(10) -0.0027(8) -0.0096(9)
C100 0.0628(13) 0.0554(13) 0.0584(13) -0.0213(11) 0.0234(11) -0.0248(10)
N1 0.0277(6) 0.0256(6) 0.0244(6) 0.0017(5) 0.0013(5) 0.0049(5)
N2 0.0293(6) 0.0240(6) 0.0248(6) 0.0011(5) 0.0015(5) 0.0055(5)
N3 0.0365(6) 0.0252(6) 0.0265(6) 0.0030(5) 0.0053(5) 0.0055(5)
O1 0.0622(8) 0.0308(6) 0.0760(11) -0.0056(7) -0.0033(8) -0.0134(6)
O2 0.0366(7) 0.0416(6) 0.0693(9) -0.0015(7) -0.0077(7) 0.0095(5)
O3 0.0556(8) 0.0533(8) 0.0549(9) 0.0117(7) -0.0235(7) -0.0013(7)
F1 0.0621(9) 0.1041(14) 0.191(2) -0.0814(16) 0.0667(13) -0.0293(9)
F2 0.0576(7) 0.0410(6) 0.0719(8) -0.0220(6) 0.0093(6) -0.0126(5)
F3 0.226(3) 0.0985(14) 0.0380(8) 0.0018(9) 0.0109(11) -0.0652(15)
S1 0.03223(19) 0.02426(17) 0.0389(2) -0.00040(17) -0.00671(16) 0.00129(13)

loop_
_atom_type_symbol
_atom_type_description
_atom_type_scat_dispersion_real
_atom_type_scat_dispersion_imag
_atom_type_scat_source
C C 0.0033 0.0016 'International Tables Vol C Tables 4.2.6.8 and 6.1.1.4'
H H 0 0 'International Tables Vol C Tables 4.2.6.8 and 6.1.1.4'
N N 0.0061 0.0033 'International Tables Vol C Tables 4.2.6.8 and 6.1.1.4'
O O 0.0106 0.006 'International Tables Vol C Tables 4.2.6.8 and 6.1.1.4'
F F 0.0171 0.0103 'International Tables Vol C Tables 4.2.6.8 and 6.1.1.4'
S S 0.1246 0.1234 'International Tables Vol C Tables 4.2.6.8 and 6.1.1.4'

loop_
_geom_angle_atom_site_label_1
_geom_angle_atom_site_label_2
_geom_angle_atom_site_label_3
_geom_angle
N1 C1 N2 107.74(13)
N1 C1 H1 126.1
N2 C1 H1 126.1
C3 C2 N1 106.81(13)
C3 C2 H2 126.6
N1 C2 H2 126.6
N3 C3 C2 132.88(13)
N3 C3 N2 120.84(13)
C2 C3 N2 106.13(13)
N3 C4 C6 108.15(14)
N3 C4 C5 111.90(14)
C6 C4 C5 111.62(15)
N3 C4 H4 108.4
C6 C4 H4 108.4
C5 C4 H4 108.4
C4 C5 H5A 109.5
C4 C5 H5B 109.5
H5A C5 H5B 109.5
C4 C5 H5C 109.5
H5A C5 H5C 109.5
H5B C5 H5C 109.5
C4 C6 H6A 109.5
C4 C6 H6B 109.5
H6A C6 H6B 109.5
C4 C6 H6C 109.5
H6A C6 H6C 109.5
H6B C6 H6C 109.5
C12 C11 C16 123.04(14)
C12 C11 N1 118.03(13)
C16 C11 N1 118.90(13)
C13 C12 C11 117.50(13)
C13 C12 C17 120.21(14)
C11 C12 C17 122.27(15)
C14 C13 C12 121.62(14)
C14 C13 H13 119.2
C12 C13 H13 119.2
C13 C14 C15 118.86(15)
C13 C14 C18 120.49(15)
C15 C14 C18 120.62(15)
C16 C15 C14 121.80(15)
C16 C15 H15 119.1
C14 C15 H15 119.1
C15 C16 C11 117.12(14)
C15 C16 C19 120.63(14)
C11 C16 C19 122.17(14)
C12 C17 H17A 109.5
C12 C17 H17B 109.5
H17A C17 H17B 109.5
C12 C17 H17C 109.5
H17A C17 H17C 109.5
H17B C17 H17C 109.5
C14 C18 H18A 109.5
C14 C18 H18B 109.5
H18A C18 H18B 109.5
C14 C18 H18C 109.5
H18A C18 H18C 109.5
H18B C18 H18C 109.5
C16 C19 H19A 109.5
C16 C19 H19B 109.5
H19A C19 H19B 109.5
C16 C19 H19C 109.5
H19A C19 H19C 109.5
H19B C19 H19C 109.5
C22 C21 C26 123.42(14)
C22 C21 N2 117.69(13)
C26 C21 N2 118.84(14)
C21 C22 C23 117.13(15)
C21 C22 C27 121.80(14)
C23 C22 C27 121.06(16)
C24 C23 C22 121.81(17)
C24 C23 H23 119.1
C22 C23 H23 119.1
C25 C24 C23 118.64(16)
C25 C24 C28 120.69(19)
C23 C24 C28 120.7(2)
C24 C25 C26 122.32(16)
C24 C25 H25 118.8
C26 C25 H25 118.8
C25 C26 C21 116.66(16)
C25 C26 C29 121.46(17)
C21 C26 C29 121.88(16)
C22 C27 H27A 109.5
C22 C27 H27B 109.5
H27A C27 H27B 109.5
C22 C27 H27C 109.5
H27A C27 H27C 109.5
H27B C27 H27C 109.5
C24 C28 H28A 109.5
C24 C28 H28B 109.5
H28A C28 H28B 109.5
C24 C28 H28C 109.5
H28A C28 H28C 109.5
H28B C28 H28C 109.5
C26 C29 H29A 109.5
C26 C29 H29B 109.5
H29A C29 H29B 109.5
C26 C29 H29C 109.5
H29A C29 H29C 109.5
H29B C29 H29C 109.5
F1 C100 F3 107.5(2)
F1 C100 F2 107.8(2)
F3 C100 F2 106.9(2)
F1 C100 S1 110.28(18)
F3 C100 S1 111.62(19)
F2 C100 S1 112.53(15)
C1 N1 C2 109.64(13)
C1 N1 C11 126.17(13)
C2 N1 C11 124.16(13)
C1 N2 C3 109.67(12)
C1 N2 C21 126.14(12)
C3 N2 C21 123.93(12)
C3 N3 C4 117.26(13)
C3 N3 H3 110.5(16)
C4 N3 H3 117.4(17)
O3 S1 O1 115.44(10)
O3 S1 O2 114.43(10)
O1 S1 O2 115.55(9)
O3 S1 C100 103.26(12)
O1 S1 C100 102.44(11)
O2 S1 C100 103.12(11)

loop_
_geom_bond_atom_site_label_1
_geom_bond_atom_site_label_2
_geom_bond_distance
C1 N1 1.327(2)
C1 N2 1.339(2)
C1 H1 0.93
C2 C3 1.362(2)
C2 N1 1.3951(19)
C2 H2 0.93
C3 N3 1.360(2)
C3 N2 1.3960(18)
C4 N3 1.473(2)
C4 C6 1.519(3)
C4 C5 1.527(3)
C4 H4 0.98
C5 H5A 0.96
C5 H5B 0.96
C5 H5C 0.96
C6 H6A 0.96
C6 H6B 0.96
C6 H6C 0.96
C11 C12 1.394(2)
C11 C16 1.396(2)
C11 N1 1.4446(19)
C12 C13 1.391(2)
C12 C17 1.503(2)
C13 C14 1.390(2)
C13 H13 0.93
C14 C15 1.393(2)
C14 C18 1.503(3)
C15 C16 1.392(2)
C15 H15 0.93
C16 C19 1.500(2)
C17 H17A 0.96
C17 H17B 0.96
C17 H17C 0.96
C18 H18A 0.96
C18 H18B 0.96
C18 H18C 0.96
C19 H19A 0.96
C19 H19B 0.96
C19 H19C 0.96
C21 C22 1.383(2)
C21 C26 1.397(2)
C21 N2 1.4496(19)
C22 C23 1.389(2)
C22 C27 1.511(2)
C23 C24 1.389(3)
C23 H23 0.93
C24 C25 1.379(3)
C24 C28 1.515(2)
C25 C26 1.388(3)
C25 H25 0.93
C26 C29 1.503(3)
C27 H27A 0.96
C27 H27B 0.96
C27 H27C 0.96
C28 H28A 0.96
C28 H28B 0.96
C28 H28C 0.96
C29 H29A 0.96
C29 H29B 0.96
C29 H29C 0.96
C100 F1 1.315(3)
C100 F3 1.323(4)
C100 F2 1.330(2)
C100 S1 1.809(2)
N3 H3 0.88(3)
O1 S1 1.4349(14)
O2 S1 1.4364(14)
O3 S1 1.4316(16)
